data_7025855
loop_
_publ_author_name
'Wang, Tao'
'Zhang, Junliang'

_publ_section_title
;
 Synthesis of 2-acylfurans from 3-(1-alkynyl)-2-alken-1-ones via the
 oxidation of gold-carbene intermediates by H2O2.
;
_journal_issue 18
_journal_name_full 'Dalton transactions (Cambridge, England : 2003)'
_journal_page_first 4270
_journal_page_last 4273
_journal_paper_doi 10.1039/c0dt00024h
_journal_volume 39
_journal_year 2010
_chemical_formula_sum 'C14 H12 O2'
_chemical_formula_weight 212.24
_chemical_name_systematic
;
?
;
_space_group_IT_number 15
_symmetry_cell_setting monoclinic
_symmetry_space_group_name_Hall '-C 2yc'
_symmetry_space_group_name_H-M 'C 1 2/c 1'
_atom_sites_solution_hydrogens geom
_atom_sites_solution_primary direct
_atom_sites_solution_secondary difmap
_audit_creation_method SHELXL-97
_cell_angle_alpha 90.00
_cell_angle_beta 98.379(3)
_cell_angle_gamma 90.00
_cell_formula_units_Z 8
_cell_length_a 11.4578(11)
_cell_length_b 10.3648(11)
_cell_length_c 19.930(2)
_cell_measurement_temperature 296(2)
_cell_volume 2341.6(4)
_computing_structure_refinement 'SHELXL-97 (Sheldrick, 1997)'
_computing_structure_solution 'SHELXS-97 (Sheldrick, 1990)'
_diffrn_ambient_temperature 296(2)
_diffrn_measured_fraction_theta_full 1.000
_diffrn_measured_fraction_theta_max 1.000
_diffrn_radiation_monochromator graphite
_diffrn_radiation_source 'fine-focus sealed tube'
_diffrn_radiation_type MoK\a
_diffrn_radiation_wavelength 0.71073
_diffrn_reflns_av_R_equivalents 0.0248
_diffrn_reflns_av_sigmaI/netI 0.0176
_diffrn_reflns_limit_h_max 13
_diffrn_reflns_limit_h_min -13
_diffrn_reflns_limit_k_max 12
_diffrn_reflns_limit_k_min -11
_diffrn_reflns_limit_l_max 23
_diffrn_reflns_limit_l_min -23
_diffrn_reflns_number 13121
_diffrn_reflns_theta_full 25.00
_diffrn_reflns_theta_max 25.00
_diffrn_reflns_theta_min 2.07
_exptl_absorpt_coefficient_mu 0.080
_exptl_absorpt_correction_T_max 1
_exptl_absorpt_correction_T_min 0.740457
_exptl_absorpt_correction_type multi-scan
_exptl_crystal_colour yellow
_exptl_crystal_density_diffrn 1.204
_exptl_crystal_density_method 'not measured'
_exptl_crystal_description Block
_exptl_crystal_F_000 896
_exptl_crystal_size_max 0.552
_exptl_crystal_size_mid 0.269
_exptl_crystal_size_min 0.114
_refine_diff_density_max 0.503
_refine_diff_density_min -0.201
_refine_diff_density_rms 0.052
_refine_ls_extinction_coef 0.0028(10)
_refine_ls_extinction_expression Fc^*^=kFc[1+0.001xFc^2^\l^3^/sin(2\q)]^-1/4^
_refine_ls_extinction_method SHELXL
_refine_ls_goodness_of_fit_ref 1.044
_refine_ls_hydrogen_treatment constr
_refine_ls_matrix_type full
_refine_ls_number_parameters 146
_refine_ls_number_reflns 2073
_refine_ls_number_restraints 0
_refine_ls_restrained_S_all 1.044
_refine_ls_R_factor_all 0.0773
_refine_ls_R_factor_gt 0.0652
_refine_ls_shift/su_max 0.000
_refine_ls_shift/su_mean 0.000
_refine_ls_structure_factor_coef Fsqd
_refine_ls_weighting_details 'calc w=1/[\s^2^(Fo^2^)+(0.0927P)^2^+3.3025P] where P=(Fo^2^+2Fc^2^)/3'
_refine_ls_weighting_scheme calc
_refine_ls_wR_factor_gt 0.1761
_refine_ls_wR_factor_ref 0.1900
_reflns_number_gt 1669
_reflns_number_total 2073
_reflns_threshold_expression >2sigma(I)
_cod_data_source_file c0dt00024h.txt
_cod_data_source_block 3
_cod_depositor_comments
;
The following automatic conversions were performed:

'_symmetry_cell_setting' value 'Monoclinic' changed to 'monoclinic'
according to /home/saulius/struct/CIF-dictionaries/cif_core.dic
dictionary named 'cif_core.dic' version 2.4.2 from 2011-04-26.

Automatic conversion script
Id: cif_fix_values 1891 2012-01-12 08:04:46Z andrius 
;
_cod_original_cell_volume 2341.5(4)
_cod_original_sg_symbol_H-M C2/c
_cod_database_code 7025855

loop_
_symmetry_equiv_pos_as_xyz
'x, y, z'
'-x, y, -z+1/2'
'x+1/2, y+1/2, z'
'-x+1/2, y+1/2, -z+1/2'
'-x, -y, -z'
'x, -y, z-1/2'
'-x+1/2, -y+1/2, -z'
'x+1/2, -y+1/2, z-1/2'

loop_
_atom_site_label
_atom_site_type_symbol
_atom_site_fract_x
_atom_site_fract_y
_atom_site_fract_z
_atom_site_U_iso_or_equiv
_atom_site_adp_type
_atom_site_occupancy
_atom_site_symmetry_multiplicity
_atom_site_calc_flag
_atom_site_refinement_flags
C1 C -0.06734(19) -0.3354(2) 0.30676(11) 0.0429(6) Uani 1 1 d .
C2 C -0.1419(2) -0.4160(3) 0.26428(12) 0.0494(6) Uani 1 1 d .
H2A H -0.1649 -0.3921 0.2193 0.059 Uiso 1 1 calc R
C3 C -0.1822(2) -0.5299(3) 0.28725(14) 0.0577(7) Uani 1 1 d .
H3A H -0.2316 -0.5826 0.2579 0.069 Uiso 1 1 calc R
C4 C -0.1498(3) -0.5663(3) 0.35349(15) 0.0638(8) Uani 1 1 d .
H4A H -0.1763 -0.6441 0.3690 0.077 Uiso 1 1 calc R
C5 C -0.0784(3) -0.4876(3) 0.39657(14) 0.0633(8) Uani 1 1 d .
H5A H -0.0573 -0.5117 0.4417 0.076 Uiso 1 1 calc R
C6 C -0.0370(2) -0.3728(3) 0.37397(12) 0.0524(7) Uani 1 1 d .
H6A H 0.0114 -0.3202 0.4039 0.063 Uiso 1 1 calc R
C7 C -0.0228(2) -0.2139(2) 0.27996(11) 0.0442(6) Uani 1 1 d .
C8 C -0.0327(2) -0.1006(2) 0.32123(12) 0.0454(6) Uani 1 1 d .
C9 C -0.0997(2) -0.0735(3) 0.36946(12) 0.0524(7) Uani 1 1 d .
H9A H -0.1597 -0.1240 0.3824 0.063 Uiso 1 1 calc R
C10 C -0.0590(2) 0.0511(2) 0.39718(12) 0.0521(7) Uani 1 1 d .
C11 C 0.0271(2) 0.0902(3) 0.36287(14) 0.0586(7) Uani 1 1 d .
C12 C 0.1049(3) 0.2063(3) 0.3665(2) 0.0854(11) Uani 1 1 d .
H12A H 0.1556 0.2005 0.3323 0.128 Uiso 1 1 calc R
H12B H 0.1520 0.2107 0.4104 0.128 Uiso 1 1 calc R
H12C H 0.0572 0.2826 0.3591 0.128 Uiso 1 1 calc R
C13 C -0.1033(3) 0.1198(3) 0.45376(14) 0.0653(8) Uani 1 1 d .
C14 C -0.2066(4) 0.0597(4) 0.4803(2) 0.0958(12) Uani 1 1 d .
H14A H -0.2281 0.1117 0.5165 0.144 Uiso 1 1 calc R
H14B H -0.1856 -0.0253 0.4970 0.144 Uiso 1 1 calc R
H14C H -0.2721 0.0542 0.4445 0.144 Uiso 1 1 calc R
O1 O -0.0562(2) 0.2191(2) 0.47683(11) 0.0844(8) Uani 1 1 d .
O2 O 0.04553(16) 0.00041(18) 0.31696(10) 0.0583(6) Uani 1 1 d .

loop_
_atom_site_aniso_label
_atom_site_aniso_U_11
_atom_site_aniso_U_22
_atom_site_aniso_U_33
_atom_site_aniso_U_23
_atom_site_aniso_U_13
_atom_site_aniso_U_12
C1 0.0416(12) 0.0491(14) 0.0396(12) -0.0008(10) 0.0112(9) 0.0032(10)
C2 0.0452(13) 0.0617(16) 0.0419(12) 0.0008(11) 0.0084(10) -0.0028(11)
C3 0.0501(14) 0.0601(17) 0.0633(16) -0.0033(13) 0.0096(12) -0.0099(12)
C4 0.0690(18) 0.0558(17) 0.0687(18) 0.0090(14) 0.0171(14) -0.0061(14)
C5 0.0770(19) 0.0641(18) 0.0484(15) 0.0128(13) 0.0086(13) 0.0044(15)
C6 0.0593(15) 0.0544(15) 0.0427(13) -0.0002(11) 0.0053(11) 0.0020(12)
C7 0.0436(12) 0.0485(14) 0.0406(11) 0.0004(10) 0.0070(9) 0.0009(10)
C8 0.0454(13) 0.0481(14) 0.0439(12) 0.0004(10) 0.0101(10) -0.0018(10)
C9 0.0578(15) 0.0571(16) 0.0451(13) 0.0057(11) 0.0170(11) 0.0099(12)
C10 0.0642(16) 0.0478(15) 0.0447(13) -0.0028(11) 0.0097(11) 0.0129(12)
C11 0.0581(16) 0.0554(16) 0.0631(16) -0.0074(13) 0.0115(13) 0.0018(12)
C12 0.082(2) 0.066(2) 0.113(3) -0.0144(19) 0.034(2) -0.0153(17)
C13 0.083(2) 0.0625(19) 0.0518(15) 0.0029(14) 0.0145(14) 0.0193(16)
C14 0.096(3) 0.108(3) 0.095(3) 0.001(2) 0.054(2) 0.015(2)
O1 0.133(2) 0.0601(14) 0.0623(13) -0.0172(11) 0.0215(13) 0.0026(13)
O2 0.0551(11) 0.0547(11) 0.0679(12) -0.0100(9) 0.0186(9) -0.0061(8)

loop_
_atom_type_symbol
_atom_type_description
_atom_type_scat_dispersion_real
_atom_type_scat_dispersion_imag
_atom_type_scat_source
C C 0.0033 0.0016 'International Tables Vol C Tables 4.2.6.8 and 6.1.1.4'
H H 0.0000 0.0000 'International Tables Vol C Tables 4.2.6.8 and 6.1.1.4'
O O 0.0106 0.0060 'International Tables Vol C Tables 4.2.6.8 and 6.1.1.4'

loop_
_geom_angle_atom_site_label_1
_geom_angle_atom_site_label_2
_geom_angle_atom_site_label_3
_geom_angle
_geom_angle_site_symmetry_1
C6 C1 C2 117.7(2) .
C6 C1 C7 122.1(2) .
C2 C1 C7 120.2(2) .
C3 C2 C1 121.4(2) .
C3 C2 H2A 119.3 .
C1 C2 H2A 119.3 .
C2 C3 C4 120.1(3) .
C2 C3 H3A 119.9 .
C4 C3 H3A 119.9 .
C5 C4 C3 119.6(3) .
C5 C4 H4A 120.2 .
C3 C4 H4A 120.2 .
C4 C5 C6 120.8(3) .
C4 C5 H5A 119.6 .
C6 C5 H5A 119.6 .
C5 C6 C1 120.4(2) .
C5 C6 H6A 119.8 .
C1 C6 H6A 119.8 .
C7 C7 C8 124.48(14) 2
C7 C7 C1 120.46(13) 2
C8 C7 C1 115.1(2) .
C9 C8 O2 109.1(2) .
C9 C8 C7 132.6(2) .
O2 C8 C7 118.2(2) .
C8 C9 C10 105.8(2) .
C8 C9 H9A 127.1 .
C10 C9 H9A 127.1 .
C11 C10 C9 107.0(2) .
C11 C10 C13 126.9(3) .
C9 C10 C13 126.1(3) .
C10 C11 O2 109.7(2) .
C10 C11 C12 134.2(3) .
O2 C11 C12 116.1(3) .
C11 C12 H12A 109.5 .
C11 C12 H12B 109.5 .
H12A C12 H12B 109.5 .
C11 C12 H12C 109.5 .
H12A C12 H12C 109.5 .
H12B C12 H12C 109.5 .
O1 C13 C10 120.6(3) .
O1 C13 C14 123.1(3) .
C10 C13 C14 116.3(3) .
C13 C14 H14A 109.5 .
C13 C14 H14B 109.5 .
H14A C14 H14B 109.5 .
C13 C14 H14C 109.5 .
H14A C14 H14C 109.5 .
H14B C14 H14C 109.5 .
C11 O2 C8 108.3(2) .

loop_
_geom_bond_atom_site_label_1
_geom_bond_atom_site_label_2
_geom_bond_distance
_geom_bond_site_symmetry_2
C1 C6 1.389(3) .
C1 C2 1.391(3) .
C1 C7 1.487(3) .
C2 C3 1.371(4) .
C2 H2A 0.9300 .
C3 C4 1.371(4) .
C3 H3A 0.9300 .
C4 C5 1.367(4) .
C4 H4A 0.9300 .
C5 C6 1.380(4) .
C5 H5A 0.9300 .
C6 H6A 0.9300 .
C7 C7 1.372(5) 2
C7 C8 1.447(3) .
C8 C9 1.344(3) .
C8 O2 1.389(3) .
C9 C10 1.454(4) .
C9 H9A 0.9300 .
C10 C11 1.343(4) .
C10 C13 1.484(4) .
C11 O2 1.343(3) .
C11 C12 1.493(4) .
C12 H12A 0.9600 .
C12 H12B 0.9600 .
C12 H12C 0.9600 .
C13 O1 1.220(4) .
C13 C14 1.500(5) .
C14 H14A 0.9600 .
C14 H14B 0.9600 .
C14 H14C 0.9600 .

loop_
_geom_torsion_atom_site_label_1
_geom_torsion_atom_site_label_2
_geom_torsion_atom_site_label_3
_geom_torsion_atom_site_label_4
_geom_torsion
_geom_torsion_site_symmetry_1
_geom_torsion_site_symmetry_4
C6 C1 C2 C3 -1.4(4) . .
C7 C1 C2 C3 178.6(2) . .
C1 C2 C3 C4 0.4(4) . .
C2 C3 C4 C5 0.8(4) . .
C3 C4 C5 C6 -0.9(5) . .
C4 C5 C6 C1 -0.1(4) . .
C2 C1 C6 C5 1.3(4) . .
C7 C1 C6 C5 -178.7(2) . .
C6 C1 C7 C7 132.8(3) . 2
C2 C1 C7 C7 -47.2(4) . 2
C6 C1 C7 C8 -47.6(3) . .
C2 C1 C7 C8 132.4(2) . .
C7 C7 C8 C9 159.7(3) 2 .
C1 C7 C8 C9 -19.9(4) . .
C7 C7 C8 O2 -26.3(4) 2 .
C1 C7 C8 O2 154.2(2) . .
O2 C8 C9 C10 -0.8(3) . .
C7 C8 C9 C10 173.7(2) . .
C8 C9 C10 C11 1.2(3) . .
C8 C9 C10 C13 -177.7(2) . .
C9 C10 C11 O2 -1.1(3) . .
C13 C10 C11 O2 177.8(2) . .
C9 C10 C11 C12 -179.3(3) . .
C13 C10 C11 C12 -0.5(5) . .
C11 C10 C13 O1 -4.8(5) . .
C9 C10 C13 O1 173.8(3) . .
C11 C10 C13 C14 175.8(3) . .
C9 C10 C13 C14 -5.6(4) . .
C10 C11 O2 C8 0.6(3) . .
C12 C11 O2 C8 179.2(3) . .
C9 C8 O2 C11 0.2(3) . .
C7 C8 O2 C11 -175.2(2) . .
